data_4310209
loop_
_publ_author_name
'Hiromi Araki'
'Kiyoshi Tsuge'
'Yoichi Sasaki'
'Shoji Ishizaka'
'Noboru Kitamura'

_publ_section_title
;
Luminescence Ranging from Red to Blue: A Series of Copper(I)-Halide
Complexes Having Rhombic {Cu2(\m-X)2} (X = Br and I) Units
with N-Heteroaromatic Ligands
;
_journal_name_full 'Inorganic Chemistry'
_journal_page_first 9667
_journal_page_last 9675
_journal_paper_doi 10.1021/ic0510359
_journal_volume 44
_journal_year 2005
_chemical_formula_moiety 'C60 H48 Br2 Cu2 N2 O2 P2 '
_chemical_formula_sum 'C60 H48 Br2 Cu2 N2 O2 P2'
_chemical_formula_weight 1177.90
_space_group_IT_number 4
_symmetry_cell_setting monoclinic
_symmetry_Int_Tables_number 4
_symmetry_space_group_name_Hall 'P 2yb'
_symmetry_space_group_name_H-M 'P 1 21 1'
_cell_angle_alpha 90
_cell_angle_beta 110.225(6)
_cell_angle_gamma 90
_cell_formula_units_Z 2
_cell_length_a 9.269(3)
_cell_length_b 25.572(7)
_cell_length_c 11.738(4)
_cell_measurement_reflns_used 7976
_cell_measurement_temperature 153.1
_cell_measurement_theta_max 27.5
_cell_measurement_theta_min 3.0
_cell_volume 2610.7(14)
_computing_cell_refinement CRYSTALCLEAR
_computing_data_collection CRYSTALCLEAR
_computing_data_reduction 'teXsan Ver. 1.11'
_computing_publication_material 'teXsan Ver. 1.11'
_computing_structure_refinement 'teXsan Ver. 1.10'
_computing_structure_solution SHELXS97
_diffrn_ambient_temperature 153.1500
_diffrn_detector_area_resol_mean 14.6199
_diffrn_measured_fraction_theta_full 93.6000
_diffrn_measured_fraction_theta_max 27.4835
_diffrn_measurement_details
;
scan:
    Number of images: 360
               Slice: -76.0000 - 104.0000
         Image width: 0.5000
            Exp time: 25.0000
       Rotation axis: Omega
               Omega: 0.0000
                 Chi: 45.0000
                 Phi: 0.0000
                 XTD: 40.7234
              2theta: 14.0477
scan:
    Number of images: 120
               Slice: -16.0000 - 44.0000
         Image width: 0.5000
            Exp time: 25.0000
       Rotation axis: Omega
               Omega: 0.0000
                 Chi: 45.0000
                 Phi: 90.0000
                 XTD: 40.7234
              2theta: 14.0477
;
_diffrn_measurement_device
;
Mercury CCD (2x2 bin mode)
;
_diffrn_measurement_device_details
;
AFC8: Eulerian 3-circle
;
_diffrn_measurement_method dtintegrate.ref
_diffrn_radiation_detector CCD
_diffrn_radiation_monochromator 'Graphite Monochromator'
_diffrn_radiation_source 'Sealed Tube'
_diffrn_radiation_type 'Mo K\a'
_diffrn_radiation_wavelength 0.7107
_diffrn_reflns_av_R_equivalents 0.0500
_diffrn_reflns_limit_h_max 10
_diffrn_reflns_limit_h_min -11
_diffrn_reflns_limit_k_max 33
_diffrn_reflns_limit_k_min -31
_diffrn_reflns_limit_l_max 12
_diffrn_reflns_limit_l_min -14
_diffrn_reflns_number 15596
_diffrn_reflns_reduction_process 'Lp corrections applied'
_diffrn_reflns_theta_full 27.4835
_diffrn_reflns_theta_max 27.4835
_diffrn_reflns_theta_min 3.0222
_diffrn_source_current 50.0000
_diffrn_source_power 2.5000
_diffrn_source_voltage 50.0000
_exptl_absorpt_coefficient_mu 2.456
_exptl_absorpt_correction_T_max 1.0000
_exptl_absorpt_correction_T_min 0.7511
_exptl_absorpt_correction_type multi-scan
_exptl_crystal_colour orange
_exptl_crystal_density_diffrn 1.498
_exptl_crystal_density_method 'not measured'
_exptl_crystal_description needle
_exptl_crystal_size_max 0.23
_exptl_crystal_size_mid 0.08
_exptl_crystal_size_min 0.08
_refine_diff_density_max 0.47
_refine_diff_density_min -0.44
_refine_ls_extinction_method none
_refine_ls_goodness_of_fit_ref 0.811
_refine_ls_hydrogen_treatment noref
_refine_ls_number_parameters 631
_refine_ls_number_reflns 4270
_refine_ls_R_factor_gt 0.0388
_refine_ls_shift/su_max 0.0000
_refine_ls_structure_factor_coef Fsqd
_refine_ls_weighting_details 'w = 1/[\s^2^(Fo^2^) + (0.05000(Max(Fo^2^,0) + 2Fc^2^)/3)^2^]'
_refine_ls_weighting_scheme calc
_refine_ls_wR_factor_ref 0.0768
_reflns_number_gt 4270
_reflns_number_total 5712
_reflns_threshold_expression F^2^>2.0\s(F^2^)
_cod_data_source_file ic0510359si20050926_085645_10.cif
_cod_data_source_block 4bzpy_Br
_cod_depositor_comments
;
The following automatic conversions were performed:
'_exptl_absorpt_correction_type' value 'Multi-scan' changed to
'multi-scan' according to
'/home/saulius/struct/CIF-dictionaries/cif_core.dic' dictionary named
'cif_core.dic' version 2.4.1 from 2010-06-29.

Automatic conversion script
Id: cif_fix_enum 1527 2010-12-29 10:47:43Z saulius 
;
_cod_original_cell_volume 2610(1)
_cod_original_formula_sum 'C60 H48 Br2 Cu2 N2 O2 P2 '
_cod_database_code 4310209
_diffrn_reflns_av_sigmai/deti 0.0847

loop_
_symmetry_equiv_pos_as_xyz
x,y,z
-x,1/2+y,-z

loop_
_atom_site_label
_atom_site_type_symbol
_atom_site_fract_x
_atom_site_fract_y
_atom_site_fract_z
_atom_site_U_iso_or_equiv
_atom_site_adp_type
_atom_site_occupancy
_atom_site_calc_flag
_atom_site_refinement_flags
_atom_site_disorder_assembly
_atom_site_disorder_group
Br(1) Br 0.15282(9) 0.2071(7) 0.07632(7) 0.0267(2) Uani 1.00 d . . .
Br(2) Br 0.39449(9) 0.2735(7) -0.11078(7) 0.0263(2) Uani 1.00 d . . .
Cu(1) Cu 0.1434(1) 0.2308(7) -0.13371(8) 0.0234(3) Uani 1.00 d . . .
Cu(2) Cu 0.4037(1) 0.2510(7) 0.09904(8) 0.0233(3) Uani 1.00 d . . .
P(1) P 0.0847(2) 0.1655(7) -0.2628(2) 0.0205(5) Uani 1.00 d . . .
P(2) P 0.4633(2) 0.3169(7) 0.2304(2) 0.0197(5) Uani 1.00 d . . .
O(1) O -0.3687(8) 0.4257(7) -0.4242(5) 0.036(2) Uani 1.00 d . . .
O(2) O 0.9216(7) 0.0592(7) 0.3905(5) 0.033(2) Uani 1.00 d . . .
N(1) N -0.0091(8) 0.2935(8) -0.1734(6) 0.026(2) Uani 1.00 d . . .
N(2) N 0.5573(9) 0.1904(8) 0.1419(6) 0.025(2) Uani 1.00 d . . .
C(1) C 0.008(1) 0.3347(8) -0.2403(8) 0.028(2) Uani 1.00 d . . .
C(2) C -0.104(1) 0.3720(8) -0.2870(8) 0.028(2) Uani 1.00 d . . .
C(3) C -0.242(1) 0.3680(8) -0.2684(8) 0.024(2) Uani 1.00 d . . .
C(4) C -0.260(1) 0.3267(8) -0.1976(8) 0.026(2) Uani 1.00 d . . .
C(5) C -0.141(1) 0.2908(8) -0.1533(8) 0.029(2) Uani 1.00 d . . .
C(6) C -0.370(1) 0.4054(8) -0.3309(8) 0.029(2) Uani 1.00 d . . .
C(7) C -0.494(1) 0.4181(8) -0.2803(9) 0.027(2) Uani 1.00 d . . .
C(8) C -0.635(1) 0.4371(8) -0.3625(9) 0.036(3) Uani 1.00 d . . .
C(9) C -0.752(1) 0.4512(8) -0.322(1) 0.045(3) Uani 1.00 d . . .
C(10) C -0.730(1) 0.4486(8) -0.200(1) 0.049(3) Uani 1.00 d . . .
C(11) C -0.594(1) 0.4300(8) -0.118(1) 0.043(3) Uani 1.00 d . . .
C(12) C -0.475(1) 0.4154(8) -0.1589(8) 0.034(2) Uani 1.00 d . . .
C(13) C 0.539(1) 0.1495(8) 0.2083(8) 0.026(2) Uani 1.00 d . . .
C(14) C 0.655(1) 0.1121(8) 0.2546(8) 0.025(2) Uani 1.00 d . . .
C(15) C 0.792(1) 0.1160(8) 0.2294(8) 0.024(2) Uani 1.00 d . . .
C(16) C 0.8080(10) 0.1573(8) 0.1590(7) 0.025(2) Uani 1.00 d . . .
C(17) C 0.689(1) 0.1931(8) 0.1174(8) 0.024(2) Uani 1.00 d . . .
C(18) C 0.919(1) 0.0780(8) 0.2943(8) 0.025(2) Uani 1.00 d . . .
C(19) C 1.039(1) 0.0653(8) 0.2407(8) 0.026(2) Uani 1.00 d . . .
C(20) C 1.016(1) 0.0671(8) 0.1177(8) 0.031(2) Uani 1.00 d . . .
C(21) C 1.135(1) 0.0544(8) 0.0756(8) 0.031(3) Uani 1.00 d . . .
C(22) C 1.275(1) 0.0390(8) 0.1570(10) 0.034(2) Uani 1.00 d . . .
C(23) C 1.300(1) 0.0359(8) 0.2790(10) 0.037(2) Uani 1.00 d . . .
C(24) C 1.182(1) 0.0489(8) 0.3229(9) 0.030(2) Uani 1.00 d . . .
C(25) C 0.206(1) 0.1080(8) -0.2222(8) 0.026(2) Uani 1.00 d . . .
C(26) C 0.337(1) 0.1090(8) -0.1202(8) 0.029(2) Uani 1.00 d . . .
C(27) C 0.431(1) 0.0654(8) -0.0850(8) 0.035(2) Uani 1.00 d . . .
C(28) C 0.393(1) 0.0203(8) -0.151(1) 0.045(3) Uani 1.00 d . . .
C(29) C 0.262(1) 0.0174(8) -0.254(1) 0.047(3) Uani 1.00 d . . .
C(30) C 0.168(1) 0.0617(8) -0.2909(9) 0.036(3) Uani 1.00 d . . .
C(31) C -0.1081(9) 0.1400(8) -0.2896(7) 0.022(2) Uani 1.00 d . . .
C(32) C -0.166(1) 0.1441(8) -0.1965(8) 0.028(2) Uani 1.00 d . . .
C(33) C -0.312(1) 0.1259(8) -0.2088(8) 0.031(2) Uani 1.00 d . . .
C(34) C -0.403(1) 0.1022(8) -0.3163(9) 0.032(3) Uani 1.00 d . . .
C(35) C -0.347(1) 0.0975(8) -0.4103(9) 0.033(3) Uani 1.00 d . . .
C(36) C -0.200(1) 0.1162(8) -0.3982(8) 0.026(2) Uani 1.00 d . . .
C(37) C 0.080(1) 0.1837(8) -0.4138(8) 0.021(2) Uani 1.00 d . . .
C(38) C -0.018(1) 0.2245(8) -0.4724(7) 0.029(2) Uani 1.00 d . . .
C(39) C -0.020(1) 0.2435(8) -0.5835(8) 0.031(3) Uani 1.00 d . . .
C(40) C 0.081(1) 0.2228(8) -0.6364(7) 0.032(3) Uani 1.00 d . . .
C(41) C 0.177(1) 0.1834(8) -0.5800(8) 0.032(3) Uani 1.00 d . . .
C(42) C 0.1790(10) 0.1635(8) -0.4700(7) 0.024(2) Uani 1.00 d . . .
C(43) C 0.4670(9) 0.2976(8) 0.3814(7) 0.021(2) Uani 1.00 d . . .
C(44) C 0.370(1) 0.3175(8) 0.4379(8) 0.025(2) Uani 1.00 d . . .
C(45) C 0.370(1) 0.2980(8) 0.5479(8) 0.029(2) Uani 1.00 d . . .
C(46) C 0.472(1) 0.2577(8) 0.6032(8) 0.029(3) Uani 1.00 d . . .
C(47) C 0.571(1) 0.2380(8) 0.5485(8) 0.034(3) Uani 1.00 d . . .
C(48) C 0.568(1) 0.2574(8) 0.4384(7) 0.027(2) Uani 1.00 d . . .
C(49) C 0.658(1) 0.3436(8) 0.2591(8) 0.022(2) Uani 1.00 d . . .
C(50) C 0.714(1) 0.3417(8) 0.1614(8) 0.030(2) Uani 1.00 d . . .
C(51) C 0.857(1) 0.3619(8) 0.1743(9) 0.043(3) Uani 1.00 d . . .
C(52) C 0.948(1) 0.3822(8) 0.2831(9) 0.034(3) Uani 1.00 d . . .
C(53) C 0.895(1) 0.3835(8) 0.3806(9) 0.033(3) Uani 1.00 d . . .
C(54) C 0.752(1) 0.3647(8) 0.3682(7) 0.028(2) Uani 1.00 d . . .
C(55) C 0.3449(9) 0.3762(8) 0.1952(7) 0.021(2) Uani 1.00 d . . .
C(56) C 0.380(1) 0.4209(8) 0.2679(9) 0.035(2) Uani 1.00 d . . .
C(57) C 0.288(1) 0.4641(8) 0.238(1) 0.046(3) Uani 1.00 d . . .
C(58) C 0.160(1) 0.4650(8) 0.129(1) 0.048(3) Uani 1.00 d . . .
C(59) C 0.126(1) 0.4213(8) 0.0570(9) 0.043(3) Uani 1.00 d . . .
C(60) C 0.215(1) 0.3772(8) 0.0880(8) 0.033(2) Uani 1.00 d . . .
H(1) H 0.1036 0.3393 -0.2560 0.0327 Uiso 1.00 calc . . .
H(2) H -0.0880 0.4019 -0.3356 0.0346 Uiso 1.00 calc . . .
H(3) H -0.3543 0.3242 -0.1805 0.0298 Uiso 1.00 calc . . .
H(4) H -0.1575 0.2627 -0.1052 0.0365 Uiso 1.00 calc . . .
H(5) H -0.6451 0.4425 -0.4478 0.0457 Uiso 1.00 calc . . .
H(6) H -0.8499 0.4656 -0.3809 0.0540 Uiso 1.00 calc . . .
H(7) H -0.8119 0.4626 -0.1737 0.0573 Uiso 1.00 calc . . .
H(8) H -0.5816 0.4273 -0.0309 0.0573 Uiso 1.00 calc . . .
H(9) H -0.3761 0.4066 -0.0993 0.0418 Uiso 1.00 calc . . .
H(10) H 0.4434 0.1469 0.2211 0.0307 Uiso 1.00 calc . . .
H(11) H 0.6391 0.0857 0.3038 0.0305 Uiso 1.00 calc . . .
H(12) H 0.8993 0.1621 0.1393 0.0330 Uiso 1.00 calc . . .
H(13) H 0.7006 0.2227 0.0677 0.0295 Uiso 1.00 calc . . .
H(14) H 0.9172 0.0793 0.0632 0.0370 Uiso 1.00 calc . . .
H(15) H 1.1157 0.0568 -0.0092 0.0375 Uiso 1.00 calc . . .
H(16) H 1.3546 0.0316 0.1238 0.0397 Uiso 1.00 calc . . .
H(17) H 1.4015 0.0289 0.3333 0.0394 Uiso 1.00 calc . . .
H(18) H 1.2007 0.0461 0.4083 0.0341 Uiso 1.00 calc . . .
H(19) H 0.3645 0.1426 -0.0729 0.0371 Uiso 1.00 calc . . .
H(20) H 0.5258 0.0681 -0.0147 0.0440 Uiso 1.00 calc . . .
H(21) H 0.4582 -0.0076 -0.1244 0.0507 Uiso 1.00 calc . . .
H(22) H 0.2357 -0.0132 -0.2997 0.0567 Uiso 1.00 calc . . .
H(23) H 0.0788 0.0622 -0.3629 0.0444 Uiso 1.00 calc . . .
H(24) H -0.1029 0.1603 -0.1203 0.0341 Uiso 1.00 calc . . .
H(25) H -0.3477 0.1300 -0.1404 0.0376 Uiso 1.00 calc . . .
H(26) H -0.5057 0.0921 -0.3258 0.0411 Uiso 1.00 calc . . .
H(27) H -0.4085 0.0831 -0.4848 0.0404 Uiso 1.00 calc . . .
H(28) H -0.1653 0.1141 -0.4653 0.0322 Uiso 1.00 calc . . .
H(29) H -0.0846 0.2415 -0.4345 0.0327 Uiso 1.00 calc . . .
H(30) H -0.0872 0.2732 -0.6232 0.0426 Uiso 1.00 calc . . .
H(31) H 0.0814 0.2371 -0.7127 0.0375 Uiso 1.00 calc . . .
H(32) H 0.2433 0.1703 -0.6183 0.0360 Uiso 1.00 calc . . .
H(33) H 0.2482 0.1372 -0.4311 0.0296 Uiso 1.00 calc . . .
H(34) H 0.3025 0.3486 0.4026 0.0318 Uiso 1.00 calc . . .
H(35) H 0.2994 0.3133 0.5848 0.0357 Uiso 1.00 calc . . .
H(36) H 0.4759 0.2435 0.6797 0.0359 Uiso 1.00 calc . . .
H(37) H 0.6439 0.2124 0.5865 0.0409 Uiso 1.00 calc . . .
H(38) H 0.6371 0.2446 0.4012 0.0337 Uiso 1.00 calc . . .
H(39) H 0.6510 0.3270 0.0857 0.0367 Uiso 1.00 calc . . .
H(40) H 0.8915 0.3634 0.1074 0.0505 Uiso 1.00 calc . . .
H(41) H 1.0487 0.3977 0.2934 0.0409 Uiso 1.00 calc . . .
H(42) H 0.9576 0.3992 0.4578 0.0381 Uiso 1.00 calc . . .
H(43) H 0.7171 0.3678 0.4351 0.0328 Uiso 1.00 calc . . .
H(44) H 0.4712 0.4225 0.3396 0.0413 Uiso 1.00 calc . . .
H(45) H 0.3084 0.4956 0.2894 0.0569 Uiso 1.00 calc . . .
H(46) H 0.0954 0.4973 0.1061 0.0550 Uiso 1.00 calc . . .
H(47) H 0.0418 0.4229 -0.0171 0.0512 Uiso 1.00 calc . . .
H(48) H 0.1897 0.3484 0.0357 0.0379 Uiso 1.00 calc . . .

loop_
_atom_site_aniso_label
_atom_site_aniso_U_11
_atom_site_aniso_U_22
_atom_site_aniso_U_33
_atom_site_aniso_U_12
_atom_site_aniso_U_13
_atom_site_aniso_U_23
Br(1) 0.0239(4) 0.0375(5) 0.0210(4) -0.0081(4) 0.0108(3) -0.0010(4)
Br(2) 0.0242(4) 0.0374(5) 0.0193(4) -0.0080(4) 0.0101(3) -0.0004(4)
Cu(1) 0.0240(5) 0.0244(6) 0.0219(5) -0.0022(4) 0.0082(4) -0.0034(4)
Cu(2) 0.0235(5) 0.0250(6) 0.0221(5) -0.0025(4) 0.0087(4) -0.0033(4)
P(1) 0.019(1) 0.023(1) 0.019(1) -0.0029(9) 0.0067(8) -0.0021(8)
P(2) 0.018(1) 0.023(1) 0.0184(10) -0.0013(9) 0.0068(8) 0.0004(8)
O(1) 0.050(4) 0.035(4) 0.028(3) 0.007(3) 0.018(3) 0.003(3)
O(2) 0.034(4) 0.037(4) 0.024(3) 0.001(3) 0.003(3) 0.003(3)
N(1) 0.027(3) 0.026(4) 0.022(3) 0.001(2) 0.004(3) -0.004(3)
N(2) 0.024(3) 0.025(4) 0.025(4) 0.000(2) 0.009(3) -0.003(3)
C(1) 0.026(5) 0.027(5) 0.032(5) -0.004(3) 0.013(4) 0.000(3)
C(2) 0.030(4) 0.025(5) 0.032(5) -0.003(3) 0.011(4) 0.005(4)
C(3) 0.030(4) 0.019(4) 0.022(4) -0.005(3) 0.007(4) -0.007(3)
C(4) 0.029(4) 0.019(4) 0.029(5) -0.008(3) 0.010(4) -0.009(3)
C(5) 0.029(4) 0.029(5) 0.028(5) 0.000(4) 0.010(4) 0.001(4)
C(6) 0.026(4) 0.035(6) 0.021(4) 0.000(4) 0.002(3) -0.004(3)
C(7) 0.031(4) 0.019(5) 0.032(4) -0.001(4) 0.013(3) -0.003(4)
C(8) 0.036(5) 0.026(5) 0.040(5) 0.003(4) 0.004(3) 0.002(4)
C(9) 0.030(6) 0.027(6) 0.077(6) 0.003(5) 0.016(5) -0.013(6)
C(10) 0.048(6) 0.025(6) 0.079(6) -0.008(5) 0.027(5) -0.019(5)
C(11) 0.045(6) 0.036(7) 0.063(7) -0.009(5) 0.036(5) -0.016(5)
C(12) 0.040(6) 0.030(6) 0.031(4) -0.004(5) 0.012(4) -0.002(4)
C(13) 0.025(4) 0.030(5) 0.026(5) -0.003(3) 0.014(4) -0.001(3)
C(14) 0.023(4) 0.029(5) 0.024(5) -0.004(3) 0.008(4) 0.000(4)
C(15) 0.022(4) 0.027(5) 0.024(4) -0.005(3) 0.007(3) -0.002(3)
C(16) 0.026(4) 0.031(5) 0.021(4) -0.002(3) 0.010(3) -0.001(3)
C(17) 0.028(4) 0.022(5) 0.028(4) -0.008(3) 0.016(4) -0.003(4)
C(18) 0.030(5) 0.014(5) 0.029(4) -0.010(3) 0.007(4) -0.004(3)
C(19) 0.025(4) 0.016(5) 0.036(4) -0.007(4) 0.007(3) -0.001(4)
C(20) 0.029(5) 0.024(5) 0.035(4) -0.008(4) 0.003(4) -0.006(4)
C(21) 0.044(5) 0.023(5) 0.032(5) -0.003(4) 0.021(3) -0.006(4)
C(22) 0.034(4) 0.022(5) 0.056(4) -0.001(4) 0.030(4) -0.004(4)
C(23) 0.025(5) 0.030(6) 0.053(4) 0.000(4) 0.011(4) -0.003(5)
C(24) 0.030(4) 0.019(5) 0.038(5) 0.004(4) 0.008(3) 0.000(4)
C(25) 0.023(4) 0.028(4) 0.027(4) 0.003(3) 0.009(3) 0.009(3)
C(26) 0.023(4) 0.042(5) 0.025(4) 0.002(4) 0.011(3) 0.003(4)
C(27) 0.025(5) 0.053(5) 0.028(5) 0.016(4) 0.010(4) 0.015(4)
C(28) 0.052(6) 0.043(6) 0.048(5) 0.018(5) 0.027(4) 0.021(4)
C(29) 0.046(6) 0.029(6) 0.067(6) 0.005(4) 0.021(4) -0.001(5)
C(30) 0.032(5) 0.030(5) 0.043(6) -0.002(4) 0.009(4) -0.002(4)
C(31) 0.017(3) 0.026(5) 0.023(3) 0.005(3) 0.004(3) 0.004(3)
C(32) 0.028(4) 0.035(6) 0.018(4) -0.005(4) 0.004(4) 0.002(4)
C(33) 0.029(4) 0.040(6) 0.030(4) -0.001(4) 0.019(4) 0.005(4)
C(34) 0.028(6) 0.029(6) 0.038(4) -0.003(4) 0.009(4) 0.007(4)
C(35) 0.027(4) 0.031(6) 0.034(5) -0.010(4) 0.002(4) -0.006(4)
C(36) 0.027(4) 0.031(5) 0.022(4) -0.002(4) 0.012(3) 0.002(3)
C(37) 0.023(5) 0.021(5) 0.021(3) -0.006(3) 0.011(3) -0.004(3)
C(38) 0.035(5) 0.027(5) 0.024(4) 0.005(4) 0.010(4) -0.005(3)
C(39) 0.037(5) 0.027(6) 0.027(4) 0.001(4) 0.007(4) 0.004(4)
C(40) 0.037(5) 0.041(6) 0.017(4) -0.014(4) 0.009(3) -0.002(4)
C(41) 0.038(5) 0.038(6) 0.028(4) -0.010(4) 0.021(4) -0.010(3)
C(42) 0.018(4) 0.029(5) 0.028(4) 0.001(4) 0.009(3) -0.002(3)
C(43) 0.025(4) 0.021(4) 0.015(3) -0.008(3) 0.006(3) -0.002(3)
C(44) 0.023(4) 0.023(5) 0.027(4) -0.001(4) 0.008(3) -0.002(3)
C(45) 0.034(5) 0.031(5) 0.029(4) -0.009(4) 0.020(4) -0.008(3)
C(46) 0.038(5) 0.030(6) 0.021(4) -0.015(3) 0.011(4) 0.001(3)
C(47) 0.042(6) 0.036(7) 0.025(4) 0.002(5) 0.011(4) 0.003(4)
C(48) 0.030(5) 0.028(5) 0.026(4) 0.005(4) 0.012(4) 0.003(3)
C(49) 0.021(3) 0.017(5) 0.025(4) -0.006(3) 0.005(3) 0.001(3)
C(50) 0.028(4) 0.039(6) 0.027(4) 0.000(4) 0.013(4) -0.001(4)
C(51) 0.034(5) 0.067(8) 0.036(4) -0.017(5) 0.019(4) 0.004(5)
C(52) 0.022(5) 0.043(6) 0.040(4) -0.006(4) 0.015(3) 0.009(4)
C(53) 0.026(5) 0.037(7) 0.031(5) -0.006(4) 0.004(4) -0.002(4)
C(54) 0.024(4) 0.031(6) 0.024(4) -0.001(4) 0.002(3) 0.001(4)
C(55) 0.017(4) 0.027(3) 0.025(4) 0.000(3) 0.012(3) 0.010(3)
C(56) 0.027(5) 0.025(4) 0.048(6) -0.001(3) 0.008(4) -0.002(3)
C(57) 0.047(6) 0.023(5) 0.070(6) 0.007(4) 0.023(4) 0.007(5)
C(58) 0.044(6) 0.042(6) 0.066(6) 0.018(5) 0.030(4) 0.029(4)
C(59) 0.035(6) 0.060(6) 0.035(5) 0.016(5) 0.013(4) 0.026(4)
C(60) 0.025(5) 0.052(6) 0.021(4) 0.003(4) 0.008(3) 0.005(4)

loop_
_atom_type_symbol
_atom_type_description
_atom_type_scat_dispersion_real
_atom_type_scat_dispersion_imag
_atom_type_scat_source
C C 0.003 0.002
;International Tables for Crystallography
(1992, Vol. C, Tables 4.2.6.8 and 6.1.1.1)
;
H H 0.000 0.000
;International Tables for Crystallography
(1992, Vol. C, Table 6.1.1.2)
;
N N 0.006 0.003
;International Tables for Crystallography
(1992, Vol. C, Tables 4.2.6.8 and 6.1.1.1)
;
O O 0.011 0.006
;International Tables for Crystallography
(1992, Vol. C, Tables 4.2.6.8 and 6.1.1.1)
;
Cu Cu 0.320 1.265
;International Tables for Crystallography
(1992, Vol. C, Tables 4.2.6.8 and 6.1.1.1)
;
P P 0.102 0.094
;International Tables for Crystallography
(1992, Vol. C, Tables 4.2.6.8 and 6.1.1.1)
;
Br Br -0.290 2.459
;International Tables for Crystallography
(1992, Vol. C, Tables 4.2.6.8 and 6.1.1.1)
;

loop_
_geom_angle_atom_site_label_1
_geom_angle_atom_site_label_2
_geom_angle_atom_site_label_3
_geom_angle
_geom_angle_site_symmetry_1
_geom_angle_site_symmetry_2
_geom_angle_site_symmetry_3
_geom_angle_publ_flag
Cu(1) Br(1) Cu(2) 73.32(3) . . . yes
Cu(1) Br(2) Cu(2) 73.69(3) . . . yes
Br(1) Cu(1) Br(2) 106.54(4) . . . yes
Br(1) Cu(1) P(1) 114.25(7) . . . yes
Br(1) Cu(1) N(1) 101.3(2) . . . yes
Br(2) Cu(1) P(1) 113.96(6) . . . yes
Br(2) Cu(1) N(1) 102.9(2) . . . yes
P(1) Cu(1) N(1) 116.4(2) . . . yes
Br(1) Cu(2) Br(2) 106.44(4) . . . yes
Br(1) Cu(2) P(2) 114.29(6) . . . yes
Br(1) Cu(2) N(2) 103.2(2) . . . yes
Br(2) Cu(2) P(2) 115.08(6) . . . yes
Br(2) Cu(2) N(2) 101.6(2) . . . yes
P(2) Cu(2) N(2) 114.8(2) . . . yes
Cu(1) P(1) C(25) 116.9(3) . . . yes
Cu(1) P(1) C(31) 112.7(3) . . . yes
Cu(1) P(1) C(37) 113.3(3) . . . yes
C(25) P(1) C(31) 103.6(4) . . . yes
C(25) P(1) C(37) 105.4(4) . . . yes
C(31) P(1) C(37) 103.5(3) . . . yes
Cu(2) P(2) C(43) 112.5(3) . . . yes
Cu(2) P(2) C(49) 113.5(3) . . . yes
Cu(2) P(2) C(55) 119.0(3) . . . yes
C(43) P(2) C(49) 103.5(3) . . . yes
C(43) P(2) C(55) 104.6(3) . . . yes
C(49) P(2) C(55) 101.9(4) . . . yes
Cu(1) N(1) C(1) 121.4(5) . . . yes
Cu(1) N(1) C(5) 121.3(5) . . . yes
C(1) N(1) C(5) 116.3(7) . . . yes
Cu(2) N(2) C(13) 120.9(5) . . . yes
Cu(2) N(2) C(17) 120.9(5) . . . yes
C(13) N(2) C(17) 117.6(7) . . . yes
N(1) C(1) C(2) 123.0(7) . . . yes
C(1) C(2) C(3) 120.1(7) . . . yes
C(2) C(3) C(4) 117.5(8) . . . yes
C(2) C(3) C(6) 119.6(7) . . . yes
C(4) C(3) C(6) 122.7(8) . . . yes
C(3) C(4) C(5) 118.9(8) . . . yes
N(1) C(5) C(4) 124.1(8) . . . yes
O(1) C(6) C(3) 117.5(8) . . . yes
O(1) C(6) C(7) 120.7(8) . . . yes
C(3) C(6) C(7) 121.8(7) . . . yes
C(6) C(7) C(8) 117.3(8) . . . yes
C(6) C(7) C(12) 123.9(8) . . . yes
C(8) C(7) C(12) 118.7(8) . . . yes
C(7) C(8) C(9) 120.4(9) . . . yes
C(8) C(9) C(10) 119.8(10) . . . yes
C(9) C(10) C(11) 121.1(9) . . . yes
C(10) C(11) C(12) 119.5(9) . . . yes
C(7) C(12) C(11) 120.5(9) . . . yes
N(2) C(13) C(14) 121.5(7) . . . yes
C(13) C(14) C(15) 119.9(7) . . . yes
C(14) C(15) C(16) 118.3(7) . . . yes
C(14) C(15) C(18) 116.9(7) . . . yes
C(16) C(15) C(18) 124.4(7) . . . yes
C(15) C(16) C(17) 118.6(7) . . . yes
N(2) C(17) C(16) 124.0(7) . . . yes
O(2) C(18) C(15) 118.9(8) . . . yes
O(2) C(18) C(19) 121.7(8) . . . yes
C(15) C(18) C(19) 119.4(7) . . . yes
C(18) C(19) C(20) 124.2(8) . . . yes
C(18) C(19) C(24) 116.0(7) . . . yes
C(20) C(19) C(24) 119.7(8) . . . yes
C(19) C(20) C(21) 120.4(8) . . . yes
C(20) C(21) C(22) 119.6(7) . . . yes
C(21) C(22) C(23) 121.1(8) . . . yes
C(22) C(23) C(24) 120.0(8) . . . yes
C(19) C(24) C(23) 119.2(8) . . . yes
P(1) C(25) C(26) 119.5(7) . . . yes
P(1) C(25) C(30) 121.5(6) . . . yes
C(26) C(25) C(30) 119.0(8) . . . yes
C(25) C(26) C(27) 121.1(8) . . . yes
C(26) C(27) C(28) 119.8(8) . . . yes
C(27) C(28) C(29) 121.0(9) . . . yes
C(28) C(29) C(30) 119.4(9) . . . yes
C(25) C(30) C(29) 119.7(8) . . . yes
P(1) C(31) C(32) 117.6(6) . . . yes
P(1) C(31) C(36) 124.1(6) . . . yes
C(32) C(31) C(36) 118.3(7) . . . yes
C(31) C(32) C(33) 121.6(7) . . . yes
C(32) C(33) C(34) 120.3(7) . . . yes
C(33) C(34) C(35) 119.0(8) . . . yes
C(34) C(35) C(36) 120.7(8) . . . yes
C(31) C(36) C(35) 120.1(7) . . . yes
P(1) C(37) C(38) 117.4(5) . . . yes
P(1) C(37) C(42) 124.5(6) . . . yes
C(38) C(37) C(42) 117.8(7) . . . yes
C(37) C(38) C(39) 121.3(7) . . . yes
C(38) C(39) C(40) 119.5(8) . . . yes
C(39) C(40) C(41) 119.7(7) . . . yes
C(40) C(41) C(42) 121.3(7) . . . yes
C(37) C(42) C(41) 120.4(8) . . . yes
P(2) C(43) C(44) 124.4(6) . . . yes
P(2) C(43) C(48) 116.6(5) . . . yes
C(44) C(43) C(48) 118.8(6) . . . yes
C(43) C(44) C(45) 121.3(8) . . . yes
C(44) C(45) C(46) 119.0(7) . . . yes
C(45) C(46) C(47) 120.2(7) . . . yes
C(46) C(47) C(48) 120.5(8) . . . yes
C(43) C(48) C(47) 120.2(7) . . . yes
P(2) C(49) C(50) 116.5(6) . . . yes
P(2) C(49) C(54) 125.1(6) . . . yes
C(50) C(49) C(54) 118.4(7) . . . yes
C(49) C(50) C(51) 120.3(8) . . . yes
C(50) C(51) C(52) 120.3(8) . . . yes
C(51) C(52) C(53) 119.7(8) . . . yes
C(52) C(53) C(54) 120.5(8) . . . yes
C(49) C(54) C(53) 120.8(8) . . . yes
P(2) C(55) C(56) 122.9(6) . . . yes
P(2) C(55) C(60) 118.4(6) . . . yes
C(56) C(55) C(60) 118.7(7) . . . yes
C(55) C(56) C(57) 120.5(8) . . . yes
C(56) C(57) C(58) 120.3(9) . . . yes
C(57) C(58) C(59) 119.3(8) . . . yes
C(58) C(59) C(60) 120.9(9) . . . yes
C(55) C(60) C(59) 120.1(9) . . . yes

loop_
_geom_bond_atom_site_label_1
_geom_bond_atom_site_label_2
_geom_bond_distance
_geom_bond_site_symmetry_1
_geom_bond_site_symmetry_2
_geom_bond_publ_flag
Br(1) Cu(1) 2.511(1) . . yes
Br(1) Cu(2) 2.511(1) . . yes
Br(2) Cu(1) 2.499(1) . . yes
Br(2) Cu(2) 2.502(1) . . yes
Cu(1) P(1) 2.194(2) . . yes
Cu(1) N(1) 2.080(7) . . yes
Cu(2) P(2) 2.223(2) . . yes
Cu(2) N(2) 2.044(7) . . yes
P(1) C(25) 1.813(8) . . yes
P(1) C(31) 1.825(8) . . yes
P(1) C(37) 1.820(8) . . yes
P(2) C(43) 1.829(7) . . yes
P(2) C(49) 1.849(8) . . yes
P(2) C(55) 1.832(8) . . yes
O(1) C(6) 1.215(10) . . yes
O(2) C(18) 1.219(10) . . yes
N(1) C(1) 1.356(10) . . yes
N(1) C(5) 1.329(10) . . yes
N(2) C(13) 1.351(10) . . yes
N(2) C(17) 1.352(9) . . yes
C(1) C(2) 1.38(1) . . yes
C(2) C(3) 1.38(1) . . yes
C(3) C(4) 1.39(1) . . yes
C(3) C(6) 1.50(1) . . yes
C(4) C(5) 1.39(1) . . yes
C(6) C(7) 1.50(1) . . yes
C(7) C(8) 1.42(1) . . yes
C(7) C(12) 1.38(1) . . yes
C(8) C(9) 1.38(1) . . yes
C(9) C(10) 1.37(1) . . yes
C(10) C(11) 1.38(2) . . yes
C(11) C(12) 1.40(1) . . yes
C(13) C(14) 1.40(1) . . yes
C(14) C(15) 1.40(1) . . yes
C(15) C(16) 1.38(1) . . yes
C(15) C(18) 1.51(1) . . yes
C(16) C(17) 1.38(1) . . yes
C(18) C(19) 1.49(1) . . yes
C(19) C(20) 1.39(1) . . yes
C(19) C(24) 1.41(1) . . yes
C(20) C(21) 1.39(1) . . yes
C(21) C(22) 1.38(1) . . yes
C(22) C(23) 1.37(1) . . yes
C(23) C(24) 1.40(1) . . yes
C(25) C(26) 1.38(1) . . yes
C(25) C(30) 1.41(1) . . yes
C(26) C(27) 1.39(1) . . yes
C(27) C(28) 1.37(1) . . yes
C(28) C(29) 1.38(1) . . yes
C(29) C(30) 1.40(1) . . yes
C(31) C(32) 1.378(10) . . yes
C(31) C(36) 1.40(1) . . yes
C(32) C(33) 1.39(1) . . yes
C(33) C(34) 1.39(1) . . yes
C(34) C(35) 1.38(1) . . yes
C(35) C(36) 1.40(1) . . yes
C(37) C(38) 1.40(1) . . yes
C(37) C(42) 1.398(10) . . yes
C(38) C(39) 1.39(1) . . yes
C(39) C(40) 1.39(1) . . yes
C(40) C(41) 1.36(1) . . yes
C(41) C(42) 1.38(1) . . yes
C(43) C(44) 1.39(1) . . yes
C(43) C(48) 1.40(1) . . yes
C(44) C(45) 1.38(1) . . yes
C(45) C(46) 1.40(1) . . yes
C(46) C(47) 1.38(1) . . yes
C(47) C(48) 1.38(1) . . yes
C(49) C(50) 1.41(1) . . yes
C(49) C(54) 1.38(1) . . yes
C(50) C(51) 1.38(1) . . yes
C(51) C(52) 1.37(1) . . yes
C(52) C(53) 1.39(1) . . yes
C(53) C(54) 1.37(1) . . yes
C(55) C(56) 1.40(1) . . yes
C(55) C(60) 1.41(1) . . yes
C(56) C(57) 1.37(1) . . yes
C(57) C(58) 1.41(1) . . yes
C(58) C(59) 1.37(1) . . yes
C(59) C(60) 1.37(1) . . yes

loop_
_geom_contact_atom_site_label_1
_geom_contact_atom_site_label_2
_geom_contact_distance
_geom_contact_site_symmetry_1
_geom_contact_site_symmetry_2
_geom_contact_publ_flag
Br(1) Cu(1) 2.511(1) . . ?
Br(1) Cu(2) 2.511(1) . . ?
Br(2) Cu(2) 2.502(1) . . ?

loop_
_geom_torsion_atom_site_label_1
_geom_torsion_atom_site_label_2
_geom_torsion_atom_site_label_3
_geom_torsion_atom_site_label_4
_geom_torsion
_geom_torsion_site_symmetry_1
_geom_torsion_site_symmetry_2
_geom_torsion_site_symmetry_3
_geom_torsion_site_symmetry_4
_geom_torsion_publ_flag
Br(1) Cu(1) Br(2) Cu(2) -0.65(5) . . . . yes
Br(1) Cu(1) P(1) C(25) -56.5(3) . . . . yes
Br(1) Cu(1) P(1) C(31) 63.4(3) . . . . yes
Br(1) Cu(1) P(1) C(37) -179.5(3) . . . . yes
Br(1) Cu(1) N(1) C(1) 144.7(5) . . . . yes
Br(1) Cu(1) N(1) C(5) -47.4(6) . . . . yes
Br(1) Cu(2) Br(2) Cu(1) 0.65(5) . . . . yes
Br(1) Cu(2) P(2) C(43) 56.1(3) . . . . yes
Br(1) Cu(2) P(2) C(49) 173.3(3) . . . . yes
Br(1) Cu(2) P(2) C(55) -66.7(3) . . . . yes
Br(1) Cu(2) N(2) C(13) -33.3(6) . . . . yes
Br(1) Cu(2) N(2) C(17) 154.7(6) . . . . yes
Br(2) Cu(1) Br(1) Cu(2) 0.65(5) . . . . yes
Br(2) Cu(1) P(1) C(25) 66.3(3) . . . . yes
Br(2) Cu(1) P(1) C(31) -173.8(3) . . . . yes
Br(2) Cu(1) P(1) C(37) -56.6(3) . . . . yes
Br(2) Cu(1) N(1) C(1) 34.6(6) . . . . yes
Br(2) Cu(1) N(1) C(5) -157.5(6) . . . . yes
Br(2) Cu(2) Br(1) Cu(1) -0.65(5) . . . . yes
Br(2) Cu(2) P(2) C(43) 179.8(3) . . . . yes
Br(2) Cu(2) P(2) C(49) -63.1(3) . . . . yes
Br(2) Cu(2) P(2) C(55) 56.9(3) . . . . yes
Br(2) Cu(2) N(2) C(13) -143.5(5) . . . . yes
Br(2) Cu(2) N(2) C(17) 44.6(6) . . . . yes
Cu(1) Br(1) Cu(2) P(2) 127.52(7) . . . . yes
Cu(1) Br(1) Cu(2) N(2) -107.1(2) . . . . yes
Cu(1) Br(2) Cu(2) P(2) -127.06(7) . . . . yes
Cu(1) Br(2) Cu(2) N(2) 108.3(2) . . . . yes
Cu(1) P(1) C(25) C(26) -6.5(7) . . . . yes
Cu(1) P(1) C(25) C(30) 172.2(6) . . . . yes
Cu(1) P(1) C(31) C(32) -29.3(7) . . . . yes
Cu(1) P(1) C(31) C(36) 151.2(6) . . . . yes
Cu(1) P(1) C(37) C(38) -56.9(7) . . . . yes
Cu(1) P(1) C(37) C(42) 116.5(7) . . . . yes
Cu(1) N(1) C(1) C(2) 167.8(6) . . . . yes
Cu(1) N(1) C(5) C(4) -167.5(6) . . . . yes
Cu(2) Br(1) Cu(1) P(1) 127.40(7) . . . . yes
Cu(2) Br(1) Cu(1) N(1) -106.6(2) . . . . yes
Cu(2) Br(2) Cu(1) P(1) -127.58(7) . . . . yes
Cu(2) Br(2) Cu(1) N(1) 105.5(2) . . . . yes
Cu(2) P(2) C(43) C(44) -117.1(7) . . . . yes
Cu(2) P(2) C(43) C(48) 58.4(6) . . . . yes
Cu(2) P(2) C(49) C(50) 32.0(7) . . . . yes
Cu(2) P(2) C(49) C(54) -147.6(7) . . . . yes
Cu(2) P(2) C(55) C(56) -175.2(5) . . . . yes
Cu(2) P(2) C(55) C(60) 2.8(7) . . . . yes
Cu(2) N(2) C(13) C(14) -169.7(6) . . . . yes
Cu(2) N(2) C(17) C(16) 170.3(6) . . . . yes
P(1) Cu(1) N(1) C(1) -90.8(6) . . . . yes
P(1) Cu(1) N(1) C(5) 77.2(6) . . . . yes
P(1) C(25) C(26) C(27) 178.7(6) . . . . yes
P(1) C(25) C(30) C(29) -177.6(7) . . . . yes
P(1) C(31) C(32) C(33) 179.8(7) . . . . yes
P(1) C(31) C(36) C(35) 179.8(7) . . . . yes
P(1) C(37) C(38) C(39) 175.2(7) . . . . yes
P(1) C(37) C(42) C(41) -173.7(6) . . . . yes
P(2) Cu(2) N(2) C(13) 91.7(6) . . . . yes
P(2) Cu(2) N(2) C(17) -80.2(6) . . . . yes
P(2) C(43) C(44) C(45) 174.6(6) . . . . yes
P(2) C(43) C(48) C(47) -175.4(7) . . . . yes
P(2) C(49) C(50) C(51) 178.6(8) . . . . yes
P(2) C(49) C(54) C(53) 179.9(7) . . . . yes
P(2) C(55) C(56) C(57) -179.9(7) . . . . yes
P(2) C(55) C(60) C(59) -178.5(6) . . . . yes
O(1) C(6) C(3) C(2) 24(1) . . . . yes
O(1) C(6) C(3) C(4) -151.3(8) . . . . yes
O(1) C(6) C(7) C(8) 23(1) . . . . yes
O(1) C(6) C(7) C(12) -152.3(9) . . . . yes
O(2) C(18) C(15) C(14) -24(1) . . . . yes
O(2) C(18) C(15) C(16) 147.7(8) . . . . yes
O(2) C(18) C(19) C(20) 153.4(9) . . . . yes
O(2) C(18) C(19) C(24) -24(1) . . . . yes
N(1) Cu(1) P(1) C(25) -174.1(3) . . . . yes
N(1) Cu(1) P(1) C(31) -54.2(3) . . . . yes
N(1) Cu(1) P(1) C(37) 62.9(4) . . . . yes
N(1) C(1) C(2) C(3) -1(1) . . . . yes
N(1) C(5) C(4) C(3) 0(1) . . . . yes
N(2) Cu(2) P(2) C(43) -62.9(3) . . . . yes
N(2) Cu(2) P(2) C(49) 54.3(4) . . . . yes
N(2) Cu(2) P(2) C(55) 174.3(3) . . . . yes
N(2) C(13) C(14) C(15) -1(1) . . . . yes
N(2) C(17) C(16) C(15) 0(1) . . . . yes
C(1) N(1) C(5) C(4) 0(1) . . . . yes
C(1) C(2) C(3) C(4) 2(1) . . . . yes
C(1) C(2) C(3) C(6) -173.3(8) . . . . yes
C(2) C(1) N(1) C(5) 0(1) . . . . yes
C(2) C(3) C(4) C(5) -2(1) . . . . yes
C(2) C(3) C(6) C(7) -154.8(8) . . . . yes
C(3) C(6) C(7) C(8) -157.2(9) . . . . yes
C(3) C(6) C(7) C(12) 26(1) . . . . yes
C(4) C(3) C(6) C(7) 29(1) . . . . yes
C(5) C(4) C(3) C(6) 173.5(7) . . . . yes
C(6) C(7) C(8) C(9) -177.9(9) . . . . yes
C(6) C(7) C(12) C(11) 177.3(8) . . . . yes
C(7) C(8) C(9) C(10) 2(1) . . . . yes
C(7) C(12) C(11) C(10) -1(1) . . . . yes
C(8) C(7) C(12) C(11) 1(1) . . . . yes
C(8) C(9) C(10) C(11) -2(1) . . . . yes
C(9) C(8) C(7) C(12) -1(1) . . . . yes
C(9) C(10) C(11) C(12) 2(1) . . . . yes
C(13) N(2) C(17) C(16) -1(1) . . . . yes
C(13) C(14) C(15) C(16) 0(1) . . . . yes
C(13) C(14) C(15) C(18) 173.0(7) . . . . yes
C(14) C(13) N(2) C(17) 2(1) . . . . yes
C(14) C(15) C(16) C(17) 0(1) . . . . yes
C(14) C(15) C(18) C(19) 156.7(7) . . . . yes
C(15) C(18) C(19) C(20) -27(1) . . . . yes
C(15) C(18) C(19) C(24) 154.5(8) . . . . yes
C(16) C(15) C(18) C(19) -30(1) . . . . yes
C(17) C(16) C(15) C(18) -171.8(8) . . . . yes
C(18) C(19) C(20) C(21) -179.6(8) . . . . yes
C(18) C(19) C(24) C(23) 179.5(7) . . . . yes
C(19) C(20) C(21) C(22) 1(1) . . . . yes
C(19) C(24) C(23) C(22) 0(1) . . . . yes
C(20) C(19) C(24) C(23) 1(1) . . . . yes
C(20) C(21) C(22) C(23) 0(1) . . . . yes
C(21) C(20) C(19) C(24) -2(1) . . . . yes
C(21) C(22) C(23) C(24) 0(1) . . . . yes
C(25) P(1) C(31) C(32) 98.0(7) . . . . yes
C(25) P(1) C(31) C(36) -81.5(7) . . . . yes
C(25) P(1) C(37) C(38) 174.0(6) . . . . yes
C(25) P(1) C(37) C(42) -12.6(8) . . . . yes
C(25) C(26) C(27) C(28) 0(1) . . . . yes
C(25) C(30) C(29) C(28) -1(1) . . . . yes
C(26) C(25) P(1) C(31) -131.1(6) . . . . yes
C(26) C(25) P(1) C(37) 120.4(6) . . . . yes
C(26) C(25) C(30) C(29) 1(1) . . . . yes
C(26) C(27) C(28) C(29) 0(1) . . . . yes
C(27) C(26) C(25) C(30) 0(1) . . . . yes
C(27) C(28) C(29) C(30) 0(1) . . . . yes
C(30) C(25) P(1) C(31) 47.6(7) . . . . yes
C(30) C(25) P(1) C(37) -60.9(8) . . . . yes
C(31) P(1) C(37) C(38) 65.4(7) . . . . yes
C(31) P(1) C(37) C(42) -121.1(7) . . . . yes
C(31) C(32) C(33) C(34) 0(1) . . . . yes
C(31) C(36) C(35) C(34) 0(1) . . . . yes
C(32) C(31) P(1) C(37) -152.1(6) . . . . yes
C(32) C(31) C(36) C(35) 0(1) . . . . yes
C(32) C(33) C(34) C(35) 0(1) . . . . yes
C(33) C(32) C(31) C(36) 0(1) . . . . yes
C(33) C(34) C(35) C(36) 0(1) . . . . yes
C(36) C(31) P(1) C(37) 28.4(8) . . . . yes
C(37) C(38) C(39) C(40) -2(1) . . . . yes
C(37) C(42) C(41) C(40) 0(1) . . . . yes
C(38) C(37) C(42) C(41) 0(1) . . . . yes
C(38) C(39) C(40) C(41) 1(1) . . . . yes
C(39) C(38) C(37) C(42) 1(1) . . . . yes
C(39) C(40) C(41) C(42) 0(1) . . . . yes
C(43) P(2) C(49) C(50) 154.3(6) . . . . yes
C(43) P(2) C(49) C(54) -25.3(9) . . . . yes
C(43) P(2) C(55) C(56) 58.2(7) . . . . yes
C(43) P(2) C(55) C(60) -123.9(6) . . . . yes
C(43) C(44) C(45) C(46) 0(1) . . . . yes
C(43) C(48) C(47) C(46) 0(1) . . . . yes
C(44) C(43) P(2) C(49) 119.9(7) . . . . yes
C(44) C(43) P(2) C(55) 13.5(8) . . . . yes
C(44) C(43) C(48) C(47) 0(1) . . . . yes
C(44) C(45) C(46) C(47) 0(1) . . . . yes
C(45) C(44) C(43) C(48) 0(1) . . . . yes
C(45) C(46) C(47) C(48) 0(1) . . . . yes
C(48) C(43) P(2) C(49) -64.6(7) . . . . yes
C(48) C(43) P(2) C(55) -171.0(6) . . . . yes
C(49) P(2) C(55) C(56) -49.4(7) . . . . yes
C(49) P(2) C(55) C(60) 128.5(6) . . . . yes
C(49) C(50) C(51) C(52) 2(1) . . . . yes
C(49) C(54) C(53) C(52) 0(1) . . . . yes
C(50) C(49) P(2) C(55) -97.3(7) . . . . yes
C(50) C(49) C(54) C(53) 0(1) . . . . yes
C(50) C(51) C(52) C(53) -1(1) . . . . yes
C(51) C(50) C(49) C(54) -1(1) . . . . yes
C(51) C(52) C(53) C(54) 0(1) . . . . yes
C(54) C(49) P(2) C(55) 83.1(8) . . . . yes
C(55) C(56) C(57) C(58) -3(1) . . . . yes
C(55) C(60) C(59) C(58) 0(1) . . . . yes
C(56) C(55) C(60) C(59) 0(1) . . . . yes
C(56) C(57) C(58) C(59) 2(1) . . . . yes
C(57) C(56) C(55) C(60) 2(1) . . . . yes
C(57) C(58) C(59) C(60) 0(1) . . . . yes
C(57) C(58) C(59) C(60) 0(1) . . . . yes
